data_8100624
loop_
_publ_author_name
'Bentefrit, B.'
'Lemoine, P.'
'Morgant, G.'
'Tomas, A.'
'Nguyen-Huy, D.'
'Viossat, B.'

_publ_section_title
;
Crystal structure of bis[(p-chlorophenyl)isopropylbiguadinium] 
tetrachloroplatinate(II) bisdimethylformamide, C~14~H~24~Cl~3~N~6~OPt~0.5~, 
and of bis[(p-chlorophenyl)isopropylbiguadinium] hexachloroplatinate(IV) 
bisdimethylformamide, C~28~H~46~Cl~8~N~12~O~2~Pt
;
_journal_issue 2
_journal_name_full 'Zeitschrift f\"ur Kristallographie - New Crystal Structures'
_journal_page_first 263
_journal_page_last 266
_journal_volume 217
_journal_year 2002
_chemical_formula_moiety 'C14 H24 Cl3 N6 O Pt0.50'
_chemical_formula_structural 'C14 H24 Cl3 N6 O Pt0.50'
_chemical_formula_sum 'C14 H24 Cl3 N6 O Pt0.5'
_chemical_formula_weight 496.29
_space_group_IT_number 2
_symmetry_cell_setting triclinic
_symmetry_space_group_name_Hall '-P 1'
_symmetry_space_group_name_H-M 'P -1'
_cell_angle_alpha 72.46(2)
_cell_angle_beta 87.64(2)
_cell_angle_gamma 85.90(2)
_cell_formula_units_Z 2
_cell_length_a 9.347(2)
_cell_length_b 10.228(2)
_cell_length_c 11.503(3)
_cell_measurement_temperature 293(2)
_cell_volume 1045.7(4)
_diffrn_ambient_temperature 293(2)
_exptl_crystal_density_diffrn 1.576
_exptl_crystal_density_meas 1.61
_cod_original_formula_sum 'C14 H24 Cl3 N6 O Pt0.50'
_cod_database_code 8100624

loop_
_symmetry_equiv_pos_as_xyz
'x, y, z'
'-x, -y, -z'

loop_
_atom_site_label
_atom_site_type_symbol
_atom_site_fract_x
_atom_site_fract_y
_atom_site_fract_z
_atom_site_U_iso_or_equiv
_atom_site_adp_type
_atom_site_occupancy
_atom_site_symmetry_multiplicity
_atom_site_calc_flag
_atom_site_refinement_flags
_atom_site_disorder_assembly
_atom_site_disorder_group
Pt1 Pt 0.0000 1.0000 1.0000 0.04430(10) Uani 1 1 d S . .
Cl1 Cl 0.01625(11) 0.77506(12) 0.99758(10) 0.0575(3) Uani 1 2 d . . .
Cl2 Cl 0.02210(11) 1.06839(13) 0.79105(9) 0.0619(3) Uani 1 2 d . . .
Cl10 Cl 0.2997(2) 0.31209(15) 0.60191(14) 0.0948(5) Uani 1 2 d . . .
N1 N 0.2868(3) 0.7885(4) 0.7928(4) 0.0554(9) Uani 1 2 d D . .
C1 C 0.2921(4) 0.6741(4) 0.7482(4) 0.0467(9) Uani 1 2 d . . .
N2 N 0.3722(4) 0.9655(4) 0.8437(4) 0.0659(11) Uani 1 2 d . . .
H21 H 0.2850 0.9886 0.8593 0.107(4) Uiso 1 2 calc R . .
H22 H 0.4404 1.0147 0.8507 0.107(4) Uiso 1 2 calc R . .
C2 C 0.2198(4) 0.5590(5) 0.8097(4) 0.0574(11) Uani 1 2 d . . .
H2 H 0.1704 0.5563 0.8821 0.107(4) Uiso 1 2 calc R . .
N3 N 0.5297(3) 0.8085(4) 0.7823(3) 0.0511(8) Uani 1 2 d . . .
C3 C 0.2201(5) 0.4483(5) 0.7649(4) 0.0608(12) Uani 1 2 d . . .
H3 H 0.1710 0.3715 0.8065 0.107(4) Uiso 1 2 calc R . .
N4 N 0.6579(4) 0.8440(5) 0.9397(4) 0.0683(11) Uani 1 2 d . . .
H41 H 0.7394 0.8535 0.9673 0.107(4) Uiso 1 2 calc R . .
H42 H 0.5816 0.8410 0.9847 0.107(4) Uiso 1 2 calc R . .
C4 C 0.2937(5) 0.4525(5) 0.6583(4) 0.0581(11) Uani 1 2 d . . .
N5 N 0.7703(3) 0.8392(4) 0.7618(3) 0.0541(9) Uani 1 2 d D . .
C5 C 0.3629(5) 0.5675(5) 0.5942(4) 0.0600(11) Uani 1 2 d . . .
H5 H 0.4096 0.5711 0.5204 0.107(4) Uiso 1 2 calc R . .
C6 C 0.3623(4) 0.6777(4) 0.6402(4) 0.0531(10) Uani 1 2 d . . .
H6 H 0.4100 0.7551 0.5976 0.107(4) Uiso 1 2 calc R . .
C7 C 0.4015(4) 0.8549(4) 0.8089(4) 0.0472(9) Uani 1 2 d . . .
C8 C 0.6497(4) 0.8341(4) 0.8281(4) 0.0469(9) Uani 1 2 d . . .
C9 C 0.7773(4) 0.8411(5) 0.6346(4) 0.0529(10) Uani 1 2 d . . .
H9 H 0.7148 0.7723 0.6250 0.107(4) Uiso 1 2 calc R . .
C10 C 0.9305(5) 0.8007(6) 0.6038(5) 0.0726(14) Uani 1 2 d . . .
H101 H 0.9593 0.7124 0.6586 0.107(4) Uiso 1 2 calc R . .
H102 H 0.9930 0.8678 0.6117 0.107(4) Uiso 1 2 calc R . .
H103 H 0.9359 0.7962 0.5215 0.107(4) Uiso 1 2 calc R . .
C11 C 0.7269(6) 0.9788(6) 0.5512(5) 0.0860(17) Uani 1 2 d . . .
H111 H 0.6301 1.0013 0.5732 0.107(4) Uiso 1 2 calc R . .
H112 H 0.7304 0.9758 0.4685 0.107(4) Uiso 1 2 calc R . .
H113 H 0.7879 1.0474 0.5586 0.107(4) Uiso 1 2 calc R . .
O50 O 0.4545(4) 0.8198(4) 1.1377(3) 0.0760(10) Uani 1 2 d . . .
N50 N 0.3110(4) 0.6444(4) 1.2104(4) 0.0752(12) Uani 1 2 d . . .
C51 C 0.3561(6) 0.7651(6) 1.2021(5) 0.0716(13) Uani 1 2 d D . .
C52 C 0.3740(8) 0.5672(7) 1.1347(7) 0.112(3) Uani 1 2 d . . .
H521 H 0.3291 0.4817 1.1522 0.107(4) Uiso 1 2 calc R . .
H522 H 0.4747 0.5494 1.1503 0.107(4) Uiso 1 2 calc R . .
H523 H 0.3606 0.6186 1.0506 0.107(4) Uiso 1 2 calc R . .
C53 C 0.1892(7) 0.5921(7) 1.2883(7) 0.125(3) Uani 1 2 d . . .
H531 H 0.1713 0.5029 1.2828 0.107(4) Uiso 1 2 calc R . .
H532 H 0.1062 0.6535 1.2625 0.107(4) Uiso 1 2 calc R . .
H533 H 0.2095 0.5853 1.3711 0.107(4) Uiso 1 2 calc R . .
H1 H 0.206(3) 0.816(6) 0.821(5) 0.107(4) Uiso 1 2 d D . .
H50 H 0.844(4) 0.864(6) 0.787(5) 0.107(4) Uiso 1 2 d D . .
H51 H 0.313(6) 0.806(6) 1.248(5) 0.107(4) Uiso 1 2 d D . .

loop_
_atom_site_aniso_label
_atom_site_aniso_U_11
_atom_site_aniso_U_22
_atom_site_aniso_U_33
_atom_site_aniso_U_23
_atom_site_aniso_U_13
_atom_site_aniso_U_12
Pt1 0.02169(10) 0.06112(17) 0.04765(14) -0.01266(10) -0.00090(7) -0.00224(8)
Cl1 0.0446(5) 0.0626(7) 0.0629(6) -0.0156(5) -0.0006(4) -0.0011(5)
Cl2 0.0518(6) 0.0793(8) 0.0484(6) -0.0109(5) 0.0005(4) 0.0011(5)
Cl10 0.1346(14) 0.0689(9) 0.0919(10) -0.0343(8) 0.0003(9) -0.0361(9)
N1 0.0272(15) 0.064(2) 0.084(3) -0.036(2) 0.0020(16) -0.0052(15)
C1 0.0266(16) 0.057(3) 0.057(2) -0.017(2) -0.0040(16) -0.0048(16)
N2 0.0367(18) 0.070(3) 0.104(3) -0.045(2) -0.0062(18) 0.0018(17)
C2 0.041(2) 0.073(3) 0.061(3) -0.021(2) 0.0026(18) -0.017(2)
N3 0.0289(15) 0.060(2) 0.072(2) -0.0304(18) 0.0012(14) -0.0061(14)
C3 0.058(3) 0.058(3) 0.062(3) -0.006(2) -0.003(2) -0.025(2)
N4 0.0324(17) 0.111(3) 0.070(3) -0.040(2) -0.0015(16) -0.0038(19)
C4 0.067(3) 0.053(3) 0.057(3) -0.015(2) -0.010(2) -0.018(2)
N5 0.0283(15) 0.075(3) 0.061(2) -0.0210(19) -0.0012(14) -0.0098(16)
C5 0.067(3) 0.059(3) 0.056(3) -0.017(2) 0.003(2) -0.018(2)
C6 0.050(2) 0.046(3) 0.059(3) -0.009(2) -0.0023(19) -0.0104(19)
C7 0.0309(18) 0.052(3) 0.060(2) -0.018(2) -0.0024(16) -0.0033(17)
C8 0.0298(18) 0.051(2) 0.060(2) -0.017(2) -0.0009(16) -0.0006(16)
C9 0.038(2) 0.062(3) 0.058(3) -0.017(2) 0.0023(17) -0.0086(19)
C10 0.044(2) 0.101(4) 0.078(3) -0.037(3) 0.009(2) -0.005(2)
C11 0.074(3) 0.088(4) 0.077(4) 0.002(3) 0.002(3) 0.000(3)
O50 0.062(2) 0.075(2) 0.096(3) -0.032(2) 0.0144(19) -0.0188(18)
N50 0.058(2) 0.052(3) 0.103(3) -0.002(2) -0.021(2) -0.005(2)
C51 0.063(3) 0.063(4) 0.082(4) -0.014(3) 0.002(3) 0.001(3)
C52 0.113(5) 0.073(4) 0.156(7) -0.038(4) -0.056(5) 0.003(4)
C53 0.099(5) 0.092(5) 0.139(6) 0.045(4) -0.027(4) -0.032(4)

loop_
_geom_bond_atom_site_label_1
_geom_bond_atom_site_label_2
_geom_bond_distance
_geom_bond_site_symmetry_2
_geom_bond_publ_flag
Pt1 Cl2 2.2969(12) 2_577 ?
Pt1 Cl2 2.2969(12) . ?
Pt1 Cl1 2.3033(12) 2_577 ?
Pt1 Cl1 2.3033(12) . ?
Cl10 C4 1.742(5) . ?
N1 C7 1.356(5) . ?
N1 C1 1.410(5) . ?
C1 C6 1.373(6) . ?
C1 C2 1.384(6) . ?
N2 C7 1.318(5) . ?
C2 C3 1.378(7) . ?
N3 C7 1.315(5) . ?
N3 C8 1.333(5) . ?
C3 C4 1.371(7) . ?
N4 C8 1.324(5) . ?
C4 C5 1.376(6) . ?
N5 C8 1.330(5) . ?
N5 C9 1.456(6) . ?
C5 C6 1.382(6) . ?
C9 C11 1.501(7) . ?
C9 C10 1.520(6) . ?
O50 C51 1.214(6) . ?
N50 C51 1.308(7) . ?
N50 C52 1.427(8) . ?
N50 C53 1.448(8) . ?
